data_7158409
loop_
_publ_author_name
'Kashiwazaki, Gengo'
'Watanabe, Ryo'
'Tsuzuki, Terutaka'
'Yamamoto, Chieko'
'Nishikawa, Atsuya'
'Ohtomo, Satoru'
'Yoshikawa, Tomomi'
'Kitamura, Yuto'
'Utaka, Yoshimi'
'Kawai, Yasushi'
'Tsuchida, Noriko'
'Kitayama, Takashi'

_publ_section_title
;
 Br\/onsted acid-induced transannulation of the phytochemical zerumbone.
;
_journal_issue 47
_journal_name_full 'Organic &amp; biomolecular chemistry'
_journal_page_first 10444
_journal_page_last 10454
_journal_paper_doi 10.1039/d1ob01634b
_journal_volume 19
_journal_year 2021
_chemical_formula_moiety 'C15 H23 Cl O'
_chemical_formula_sum 'C15 H23 Cl O'
_chemical_formula_weight 254.80
_space_group_IT_number 14
_space_group_name_Hall '-P 2ybc'
_space_group_name_H-M_alt 'P 1 21/c 1'
_symmetry_cell_setting monoclinic
_symmetry_Int_Tables_number 14
_symmetry_space_group_name_Hall '-P 2ybc'
_symmetry_space_group_name_H-M 'P 1 21/c 1'
_atom_sites_solution_hydrogens geom
_atom_sites_solution_primary direct
_atom_sites_solution_secondary difmap
_audit_update_record
;
2021-03-02 deposited with the CCDC.	2021-11-12 downloaded from the CCDC.
;
_cell_angle_alpha 90.0000
_cell_angle_beta 98.454(17)
_cell_angle_gamma 90.0000
_cell_formula_units_Z 4
_cell_length_a 8.985(4)
_cell_length_b 14.486(9)
_cell_length_c 10.592(5)
_cell_measurement_reflns_used 11244
_cell_measurement_temperature 93
_cell_measurement_theta_max 27.52
_cell_measurement_theta_min 3.12
_cell_volume 1363.6(12)
_computing_cell_refinement 'RAPID AUTO'
_computing_data_collection 'RAPID AUTO (Rigaku, ????)'
_computing_data_reduction 'RAPID AUTO'
_computing_molecular_graphics 'CrystalStructure 4.0'
_computing_publication_material 'CrystalStructure 4.0 (Rigaku, 2010)'
_computing_structure_refinement 'SHELXL97 (Sheldrick, 2008)'
_computing_structure_solution SIR97
_diffrn_ambient_temperature 93
_diffrn_detector_area_resol_mean 10.000
_diffrn_measured_fraction_theta_full 0.998
_diffrn_measured_fraction_theta_max 0.998
_diffrn_measurement_device_type 'Rigaku R-AXIS RAPID'
_diffrn_measurement_method \w
_diffrn_radiation_type 'Mo K\a'
_diffrn_radiation_wavelength 0.71075
_diffrn_reflns_av_R_equivalents 0.0513
_diffrn_reflns_limit_h_max 10
_diffrn_reflns_limit_h_min -10
_diffrn_reflns_limit_k_max 17
_diffrn_reflns_limit_k_min -17
_diffrn_reflns_limit_l_max 12
_diffrn_reflns_limit_l_min -12
_diffrn_reflns_number 10714
_diffrn_reflns_theta_full 25.25
_diffrn_reflns_theta_max 25.25
_diffrn_standards_number 0
_exptl_absorpt_coefficient_mu 0.263
_exptl_absorpt_correction_T_max 0.964
_exptl_absorpt_correction_T_min 0.636
_exptl_absorpt_correction_type multi-scan
_exptl_absorpt_process_details 'ABSCOR (Rigaku, 1995)'
_exptl_crystal_colour colorless
_exptl_crystal_density_diffrn 1.241
_exptl_crystal_density_method 'not measured'
_exptl_crystal_description prism
_exptl_crystal_F_000 552.00
_exptl_crystal_size_max 0.600
_exptl_crystal_size_mid 0.300
_exptl_crystal_size_min 0.140
_refine_diff_density_max 0.450
_refine_diff_density_min -0.250
_refine_ls_extinction_method none
_refine_ls_goodness_of_fit_ref 1.079
_refine_ls_hydrogen_treatment refxyz
_refine_ls_number_parameters 246
_refine_ls_number_reflns 2469
_refine_ls_number_restraints 0
_refine_ls_R_factor_gt 0.0402
_refine_ls_shift/su_max 0.000
_refine_ls_structure_factor_coef Fsqd
_refine_ls_weighting_details 'w = 1/[\s^2^(Fo^2^)+(0.0697P)^2^+0.2065P] where P=(Fo^2^+2Fc^2^)/3'
_refine_ls_weighting_scheme calc
_refine_ls_wR_factor_ref 0.1071
_reflns_number_gt 2159
_reflns_number_total 2469
_reflns_threshold_expression F^2^>2.0\s(F^2^)
_cod_data_source_file d1ob01634b2.cif
_cod_data_source_block ZerHCl3
_cod_depositor_comments 'Adding full bibliography for 7158408--7158414.cif.'
_cod_original_cell_volume 1363.5(12)
_cod_database_code 7158409

loop_
_symmetry_equiv_pos_site_id
_symmetry_equiv_pos_as_xyz
1 +X,+Y,+Z
2 -X,1/2+Y,1/2-Z
3 -X,-Y,-Z
4 +X,1/2-Y,1/2+Z

loop_
_atom_site_label
_atom_site_type_symbol
_atom_site_fract_x
_atom_site_fract_y
_atom_site_fract_z
_atom_site_U_iso_or_equiv
_atom_site_adp_type
_atom_site_occupancy
_atom_site_symmetry_multiplicity
_atom_site_calc_flag
_atom_site_refinement_flags
_atom_site_disorder_assembly
_atom_site_disorder_group
Cl1 Cl 0.94497(4) 0.15916(3) 0.21279(4) 0.02764(17) Uani 1.0 4 d . . .
O1 O 0.51856(12) 0.24024(7) 0.34284(9) 0.0193(3) Uani 1.0 4 d . . .
C1 C 0.52232(16) 0.26849(10) 0.21266(13) 0.0169(4) Uani 1.0 4 d . . .
C2 C 0.37238(16) 0.24259(10) 0.13217(13) 0.0179(4) Uani 1.0 4 d . . .
C3 C 0.28516(16) 0.29747(11) 0.05105(13) 0.0196(4) Uani 1.0 4 d . . .
C4 C 0.30411(18) 0.39748(11) 0.01732(14) 0.0211(4) Uani 1.0 4 d . . .
C5 C 0.32059(17) 0.46312(11) 0.13276(14) 0.0211(4) Uani 1.0 4 d . . .
C6 C 0.43077(15) 0.42852(10) 0.24386(14) 0.0181(4) Uani 1.0 4 d . . .
C7 C 0.56112(16) 0.37258(10) 0.20838(13) 0.0172(4) Uani 1.0 4 d . . .
C8 C 0.71339(16) 0.39295(11) 0.28880(14) 0.0197(4) Uani 1.0 4 d . . .
C9 C 0.84587(17) 0.33798(10) 0.24784(14) 0.0201(4) Uani 1.0 4 d . . .
C10 C 0.80023(16) 0.23650(10) 0.25468(14) 0.0197(4) Uani 1.0 4 d . . .
C11 C 0.65250(16) 0.21223(11) 0.17213(14) 0.0188(4) Uani 1.0 4 d . . .
C12 C 0.31985(18) 0.14590(11) 0.15364(16) 0.0209(4) Uani 1.0 4 d . . .
C13 C 0.40999(17) 0.44298(11) 0.36363(15) 0.0213(4) Uani 1.0 4 d . . .
C14 C 0.98734(19) 0.35860(13) 0.34257(17) 0.0270(4) Uani 1.0 4 d . . .
C15 C 0.87476(18) 0.36650(12) 0.11380(15) 0.0238(4) Uani 1.0 4 d . . .
H1 H 0.197(2) 0.2705(12) 0.0071(15) 0.015(4) Uiso 1.0 4 d . . .
H2 H 0.3884(19) 0.4041(12) -0.0296(15) 0.017(4) Uiso 1.0 4 d . . .
H3 H 0.216(3) 0.4161(13) -0.0419(17) 0.027(5) Uiso 1.0 4 d . . .
H4 H 0.223(3) 0.4754(13) 0.1596(17) 0.024(5) Uiso 1.0 4 d . . .
H5 H 0.354(2) 0.5227(14) 0.1081(16) 0.023(5) Uiso 1.0 4 d . . .
H6 H 0.5714(18) 0.3856(12) 0.1192(16) 0.014(4) Uiso 1.0 4 d . . .
H7 H 0.7123(19) 0.3786(13) 0.3810(17) 0.021(5) Uiso 1.0 4 d . . .
H8 H 0.735(2) 0.4571(14) 0.2827(17) 0.023(5) Uiso 1.0 4 d . . .
H9 H 0.795(2) 0.2208(13) 0.3414(17) 0.021(5) Uiso 1.0 4 d . . .
H10 H 0.655(2) 0.2236(13) 0.0845(18) 0.024(5) Uiso 1.0 4 d . . .
H11 H 0.635(3) 0.1475(14) 0.1821(18) 0.028(5) Uiso 1.0 4 d . . .
H12 H 0.237(3) 0.1290(13) 0.0909(18) 0.027(5) Uiso 1.0 4 d . . .
H13 H 0.287(3) 0.1400(13) 0.237(2) 0.030(5) Uiso 1.0 4 d . . .
H14 H 0.398(2) 0.1016(14) 0.1492(17) 0.024(5) Uiso 1.0 4 d . . .
H15 H 0.321(2) 0.4748(13) 0.3814(16) 0.021(5) Uiso 1.0 4 d . . .
H16 H 0.482(2) 0.4235(13) 0.4337(17) 0.026(5) Uiso 1.0 4 d . . .
H17 H 0.977(3) 0.3397(13) 0.427(2) 0.030(5) Uiso 1.0 4 d . . .
H18 H 1.004(3) 0.4258(16) 0.3450(19) 0.038(6) Uiso 1.0 4 d . . .
H19 H 1.074(3) 0.3282(13) 0.3234(18) 0.026(5) Uiso 1.0 4 d . . .
H20 H 0.958(3) 0.3318(13) 0.0904(18) 0.026(5) Uiso 1.0 4 d . . .
H21 H 0.790(3) 0.3577(13) 0.0486(18) 0.025(5) Uiso 1.0 4 d . . .
H22 H 0.898(2) 0.4328(14) 0.1102(17) 0.025(5) Uiso 1.0 4 d . . .
H23 H 0.448(3) 0.2665(15) 0.369(2) 0.034(6) Uiso 1.0 4 d . . .

loop_
_atom_site_aniso_label
_atom_site_aniso_U_11
_atom_site_aniso_U_22
_atom_site_aniso_U_33
_atom_site_aniso_U_12
_atom_site_aniso_U_13
_atom_site_aniso_U_23
Cl1 0.0201(3) 0.0272(3) 0.0365(3) 0.00766(14) 0.00694(18) 0.00369(15)
O1 0.0198(6) 0.0224(6) 0.0161(5) 0.0022(5) 0.0042(5) 0.0018(4)
C1 0.0177(8) 0.0192(8) 0.0139(7) 0.0010(6) 0.0029(6) 0.0007(6)
C2 0.0172(7) 0.0203(8) 0.0172(7) 0.0007(6) 0.0060(6) -0.0037(6)
C3 0.0165(7) 0.0244(9) 0.0174(7) -0.0002(6) 0.0013(6) -0.0053(6)
C4 0.0202(8) 0.0243(9) 0.0184(7) 0.0037(6) 0.0011(7) 0.0011(6)
C5 0.0202(8) 0.0203(9) 0.0225(8) 0.0043(6) 0.0024(6) 0.0007(6)
C6 0.0164(7) 0.0143(8) 0.0236(7) -0.0014(6) 0.0027(6) -0.0007(6)
C7 0.0171(8) 0.0185(8) 0.0162(7) 0.0015(6) 0.0027(6) 0.0006(6)
C8 0.0188(8) 0.0198(8) 0.0204(7) -0.0016(6) 0.0022(6) -0.0001(6)
C9 0.0157(7) 0.0231(8) 0.0212(8) 0.0011(6) 0.0017(6) 0.0029(6)
C10 0.0172(8) 0.0226(9) 0.0199(7) 0.0058(6) 0.0043(6) 0.0032(6)
C11 0.0193(8) 0.0178(8) 0.0197(7) 0.0012(6) 0.0038(7) 0.0003(6)
C12 0.0185(8) 0.0208(9) 0.0237(8) -0.0009(6) 0.0045(7) -0.0017(6)
C13 0.0211(8) 0.0184(8) 0.0245(8) 0.0003(6) 0.0040(7) -0.0025(6)
C14 0.0186(9) 0.0314(10) 0.0299(9) -0.0004(7) -0.0001(7) 0.0018(7)
C15 0.0190(8) 0.0272(9) 0.0261(8) 0.0027(7) 0.0059(7) 0.0066(7)

loop_
_atom_type_symbol
_atom_type_description
_atom_type_scat_dispersion_real
_atom_type_scat_dispersion_imag
_atom_type_scat_source
C C 0.0033 0.0016
;
International Tables for Crystallography
(1992, Vol. C, Tables 4.2.6.8 and 6.1.1.4)
;
H H 0.0000 0.0000
;
International Tables for Crystallography
(1992, Vol. C, Table 6.1.1.4)
;
O O 0.0106 0.0060
;
International Tables for Crystallography
(1992, Vol. C, Tables 4.2.6.8 and 6.1.1.4)
;
Cl Cl 0.1484 0.1585
;
International Tables for Crystallography
(1992, Vol. C, Tables 4.2.6.8 and 6.1.1.4)
;

loop_
_geom_angle_atom_site_label_1
_geom_angle_atom_site_label_2
_geom_angle_atom_site_label_3
_geom_angle
_geom_angle_publ_flag
_geom_angle_site_symmetry_1
_geom_angle_site_symmetry_2
_geom_angle_site_symmetry_3
O1 C1 C2 108.67(12) yes . . .
O1 C1 C7 109.92(11) yes . . .
O1 C1 C11 104.01(11) yes . . .
C2 C1 C7 113.91(12) yes . . .
C2 C1 C11 110.96(12) yes . . .
C7 C1 C11 108.90(13) yes . . .
C1 C2 C3 126.65(14) yes . . .
C1 C2 C12 114.42(12) yes . . .
C3 C2 C12 118.89(13) yes . . .
C2 C3 C4 130.38(14) yes . . .
C3 C4 C5 113.98(13) yes . . .
C4 C5 C6 112.97(13) yes . . .
C5 C6 C7 115.26(13) yes . . .
C5 C6 C13 121.71(14) yes . . .
C7 C6 C13 122.97(13) yes . . .
C1 C7 C6 109.11(13) yes . . .
C1 C7 C8 110.97(12) yes . . .
C6 C7 C8 114.77(13) yes . . .
C7 C8 C9 113.99(13) yes . . .
C8 C9 C10 104.99(13) yes . . .
C8 C9 C14 108.38(13) yes . . .
C8 C9 C15 111.24(13) yes . . .
C10 C9 C14 111.06(13) yes . . .
C10 C9 C15 112.62(13) yes . . .
C14 C9 C15 108.47(14) yes . . .
Cl1 C10 C9 111.94(11) yes . . .
Cl1 C10 C11 108.20(11) yes . . .
C9 C10 C11 114.36(12) yes . . .
C1 C11 C10 110.65(13) yes . . .
C1 O1 H23 108.5(15) no . . .
C2 C3 H1 116.3(10) no . . .
C4 C3 H1 113.3(10) no . . .
C3 C4 H2 109.9(11) no . . .
C3 C4 H3 108.1(12) no . . .
C5 C4 H2 110.8(10) no . . .
C5 C4 H3 108.4(12) no . . .
H2 C4 H3 105.3(15) no . . .
C4 C5 H4 111.0(11) no . . .
C4 C5 H5 109.6(11) no . . .
C6 C5 H4 110.3(10) no . . .
C6 C5 H5 108.3(10) no . . .
H4 C5 H5 104.1(16) no . . .
C1 C7 H6 105.5(10) no . . .
C6 C7 H6 108.8(10) no . . .
C8 C7 H6 107.2(9) no . . .
C7 C8 H7 111.5(10) no . . .
C7 C8 H8 108.9(11) no . . .
C9 C8 H7 106.6(11) no . . .
C9 C8 H8 108.1(12) no . . .
H7 C8 H8 107.5(15) no . . .
Cl1 C10 H9 103.1(11) no . . .
C9 C10 H9 109.0(11) no . . .
C11 C10 H9 109.6(11) no . . .
C1 C11 H10 108.2(11) no . . .
C1 C11 H11 109.9(13) no . . .
C10 C11 H10 112.1(11) no . . .
C10 C11 H11 108.0(11) no . . .
H10 C11 H11 107.9(16) no . . .
C2 C12 H12 111.3(12) no . . .
C2 C12 H13 111.2(12) no . . .
C2 C12 H14 111.7(12) no . . .
H12 C12 H13 107.5(17) no . . .
H12 C12 H14 107.2(16) no . . .
H13 C12 H14 107.7(16) no . . .
C6 C13 H15 120.0(10) no . . .
C6 C13 H16 121.7(12) no . . .
H15 C13 H16 118.3(16) no . . .
C9 C14 H17 111.7(12) no . . .
C9 C14 H18 108.6(11) no . . .
C9 C14 H19 113.7(12) no . . .
H17 C14 H18 107.2(17) no . . .
H17 C14 H19 105.6(17) no . . .
H18 C14 H19 109.8(17) no . . .
C9 C15 H20 109.9(12) no . . .
C9 C15 H21 113.8(13) no . . .
C9 C15 H22 111.3(11) no . . .
H20 C15 H21 108.0(17) no . . .
H20 C15 H22 108.8(16) no . . .
H21 C15 H22 104.7(15) no . . .

loop_
_geom_bond_atom_site_label_1
_geom_bond_atom_site_label_2
_geom_bond_distance
_geom_bond_publ_flag
_geom_bond_site_symmetry_1
_geom_bond_site_symmetry_2
Cl1 C10 1.8201(17) yes . .
O1 C1 1.4434(18) yes . .
C1 C2 1.531(2) yes . .
C1 C7 1.550(3) yes . .
C1 C11 1.538(3) yes . .
C2 C3 1.337(2) yes . .
C2 C12 1.506(3) yes . .
C3 C4 1.508(3) yes . .
C4 C5 1.539(3) yes . .
C5 C6 1.508(2) yes . .
C6 C7 1.516(3) yes . .
C6 C13 1.326(3) yes . .
C7 C8 1.530(2) yes . .
C8 C9 1.546(3) yes . .
C9 C10 1.531(3) yes . .
C9 C14 1.529(3) yes . .
C9 C15 1.537(3) yes . .
C10 C11 1.519(2) yes . .
O1 H23 0.82(3) no . .
C3 H1 0.944(17) no . .
C4 H2 0.970(18) no . .
C4 H3 0.972(18) no . .
C5 H4 0.98(2) no . .
C5 H5 0.96(2) no . .
C7 H6 0.981(17) no . .
C8 H7 1.000(18) no . .
C8 H8 0.95(2) no . .
C10 H9 0.954(18) no . .
C11 H10 0.947(19) no . .
C11 H11 0.96(2) no . .
C12 H12 0.955(19) no . .
C12 H13 0.97(3) no . .
C12 H14 0.955(19) no . .
C13 H15 0.962(19) no . .
C13 H16 0.951(18) no . .
C14 H17 0.95(3) no . .
C14 H18 0.98(3) no . .
C14 H19 0.95(2) no . .
C15 H20 0.96(2) no . .
C15 H21 0.960(19) no . .
C15 H22 0.98(2) no . .

loop_
_geom_contact_atom_site_label_1
_geom_contact_atom_site_label_2
_geom_contact_distance
_geom_contact_publ_flag
_geom_contact_site_symmetry_1
_geom_contact_site_symmetry_2
Cl1 C14 3.198(3) no . .
Cl1 C15 3.213(3) no . .
O1 C3 3.568(2) no . .
O1 C6 2.986(3) no . .
O1 C8 2.929(3) no . .
O1 C9 3.541(3) no . .
O1 C10 2.824(3) no . .
O1 C12 2.832(2) no . .
O1 C13 3.113(3) no . .
C1 C4 3.228(3) no . .
C1 C5 3.391(3) no . .
C1 C9 3.047(3) no . .
C1 C13 3.231(3) no . .
C2 C5 3.228(3) no . .
C2 C6 2.957(3) no . .
C3 C6 2.950(3) no . .
C3 C7 2.982(3) no . .
C3 C11 3.580(3) no . .
C4 C7 2.861(3) no . .
C7 C10 2.904(3) no . .
C7 C15 3.128(3) no . .
C8 C11 2.912(3) no . .
C8 C13 3.036(3) no . .
C11 C12 3.118(3) no . .
C11 C15 3.119(3) no . .
Cl1 C12 3.521(3) no . 1_655
O1 C2 3.516(3) no . 4_555
O1 C3 3.304(3) no . 4_555
O1 C4 3.486(3) no . 4_555
O1 C11 3.585(3) no . 4_555
C2 O1 3.516(3) no . 4_554
C3 O1 3.304(3) no . 4_554
C4 O1 3.486(3) no . 4_554
C11 O1 3.585(3) no . 4_554
C12 Cl1 3.521(3) no . 1_455
C12 C13 3.533(3) no . 4_554
C13 C12 3.533(3) no . 4_555
C13 C13 3.509(3) no . 3_666
Cl1 H10 2.906(17) no . .
Cl1 H11 2.77(2) no . .
Cl1 H17 3.45(2) no . .
Cl1 H19 2.885(19) no . .
Cl1 H20 2.827(19) no . .
Cl1 H21 3.539(18) no . .
O1 H6 3.256(17) no . .
O1 H7 2.646(18) no . .
O1 H9 2.502(18) no . .
O1 H10 3.17(2) no . .
O1 H11 2.51(2) no . .
O1 H13 2.646(19) no . .
O1 H14 2.961(18) no . .
O1 H16 2.859(19) no . .
C1 H1 3.380(16) no . .
C1 H2 3.314(16) no . .
C1 H7 2.782(17) no . .
C1 H8 3.354(19) no . .
C1 H9 2.712(17) no . .
C1 H12 3.370(19) no . .
C1 H13 2.85(2) no . .
C1 H14 2.708(19) no . .
C1 H16 3.303(19) no . .
C1 H21 3.42(2) no . .
C2 H2 2.916(17) no . .
C2 H3 3.305(19) no . .
C2 H6 2.753(17) no . .
C2 H10 2.679(19) no . .
C2 H11 2.71(2) no . .
C2 H23 2.52(2) no . .
C3 H4 2.910(19) no . .
C3 H5 3.36(2) no . .
C3 H6 2.866(16) no . .
C3 H10 3.463(18) no . .
C3 H12 2.526(19) no . .
C3 H13 3.01(2) no . .
C3 H14 3.138(19) no . .
C3 H23 3.50(2) no . .
C4 H6 2.490(15) no . .
C5 H1 3.218(17) no . .
C5 H6 2.541(17) no . .
C5 H15 2.637(18) no . .
C5 H16 3.350(18) no . .
C6 H2 2.887(16) no . .
C6 H3 3.346(18) no . .
C6 H7 2.820(17) no . .
C6 H8 2.735(19) no . .
C6 H23 2.69(3) no . .
C7 H2 2.796(16) no . .
C7 H4 3.353(19) no . .
C7 H5 2.956(19) no . .
C7 H9 3.219(18) no . .
C7 H10 2.724(19) no . .
C7 H11 3.35(2) no . .
C7 H15 3.369(19) no . .
C7 H16 2.69(2) no . .
C7 H21 2.86(3) no . .
C7 H22 3.454(19) no . .
C7 H23 2.60(3) no . .
C8 H9 2.636(18) no . .
C8 H10 3.261(19) no . .
C8 H16 2.80(2) no . .
C8 H17 2.704(19) no . .
C8 H18 2.63(2) no . .
C8 H19 3.34(2) no . .
C8 H20 3.37(2) no . .
C8 H21 2.78(2) no . .
C8 H22 2.755(19) no . .
C8 H23 3.22(3) no . .
C9 H6 2.725(15) no . .
C9 H10 2.791(18) no . .
C9 H11 3.36(2) no . .
C10 H6 3.175(16) no . .
C10 H7 2.638(19) no . .
C10 H8 3.27(2) no . .
C10 H17 2.688(19) no . .
C10 H18 3.36(3) no . .
C10 H19 2.80(2) no . .
C10 H20 2.77(2) no . .
C10 H21 2.792(19) no . .
C10 H22 3.41(2) no . .
C10 H23 3.57(3) no . .
C11 H6 2.651(17) no . .
C11 H7 3.262(18) no . .
C11 H14 2.777(19) no . .
C11 H20 3.46(2) no . .
C11 H21 2.85(2) no . .
C11 H23 3.07(3) no . .
C12 H1 2.527(16) no . .
C12 H10 3.398(19) no . .
C12 H11 2.80(2) no . .
C12 H23 2.97(2) no . .
C13 H4 2.577(17) no . .
C13 H5 2.918(18) no . .
C13 H6 3.256(18) no . .
C13 H7 2.852(18) no . .
C13 H8 3.168(19) no . .
C13 H23 2.58(3) no . .
C14 H7 2.579(18) no . .
C14 H8 2.675(19) no . .
C14 H9 2.640(18) no . .
C14 H20 2.674(19) no . .
C14 H21 3.350(19) no . .
C14 H22 2.698(18) no . .
C15 H6 2.749(16) no . .
C15 H7 3.374(19) no . .
C15 H8 2.676(19) no . .
C15 H9 3.360(19) no . .
C15 H10 2.843(18) no . .
C15 H17 3.33(2) no . .
C15 H18 2.69(2) no . .
C15 H19 2.699(19) no . .
H1 H2 2.66(3) no . .
H1 H3 2.18(3) no . .
H1 H4 3.37(3) no . .
H1 H12 2.24(3) no . .
H1 H13 3.10(3) no . .
H1 H14 3.27(3) no . .
H2 H4 2.86(3) no . .
H2 H5 2.30(3) no . .
H2 H6 2.12(3) no . .
H3 H4 2.29(3) no . .
H3 H5 2.42(3) no . .
H3 H6 3.42(3) no . .
H4 H6 3.47(3) no . .
H4 H15 2.38(3) no . .
H4 H16 3.52(3) no . .
H5 H6 2.78(3) no . .
H5 H15 3.03(3) no . .
H6 H7 2.88(3) no . .
H6 H8 2.34(3) no . .
H6 H10 2.51(3) no . .
H6 H11 3.54(3) no . .
H6 H16 3.58(3) no . .
H6 H21 2.24(3) no . .
H6 H22 3.03(3) no . .
H6 H23 3.47(3) no . .
H7 H9 2.46(3) no . .
H7 H16 2.32(3) no . .
H7 H17 2.42(3) no . .
H7 H18 2.79(3) no . .
H7 H19 3.47(3) no . .
H7 H23 2.86(3) no . .
H8 H9 3.51(3) no . .
H8 H16 3.01(3) no . .
H8 H17 2.99(3) no . .
H8 H18 2.45(3) no . .
H8 H19 3.55(3) no . .
H8 H20 3.56(3) no . .
H8 H21 2.97(3) no . .
H8 H22 2.53(3) no . .
H9 H10 2.82(3) no . .
H9 H11 2.31(3) no . .
H9 H17 2.45(3) no . .
H9 H18 3.51(3) no . .
H9 H19 2.98(3) no . .
H9 H20 3.60(3) no . .
H9 H23 3.24(3) no . .
H10 H14 3.07(3) no . .
H10 H20 3.13(3) no . .
H10 H21 2.35(3) no . .
H11 H12 3.57(3) no . .
H11 H13 3.26(3) no . .
H11 H14 2.21(3) no . .
H11 H23 3.26(3) no . .
H13 H23 2.61(3) no . .
H14 H23 3.32(3) no . .
H15 H23 3.24(3) no . .
H16 H23 2.38(3) no . .
H17 H20 3.55(3) no . .
H17 H22 3.59(3) no . .
H18 H20 3.00(3) no . .
H18 H21 3.57(3) no . .
H18 H22 2.53(3) no . .
H19 H20 2.54(3) no . .
H19 H22 2.98(3) no . .
Cl1 H3 3.466(18) no . 4_655
Cl1 H4 3.434(19) no . 2_645
Cl1 H12 3.12(3) no . 1_655
Cl1 H13 3.06(2) no . 1_655
Cl1 H17 3.08(3) no . 4_554
Cl1 H18 3.48(3) no . 2_745
O1 H1 3.590(19) no . 4_555
O1 H2 2.833(18) no . 4_555
O1 H5 3.37(2) no . 2_645
O1 H6 3.421(17) no . 4_555
O1 H10 2.723(18) no . 4_555
O1 H21 3.337(19) no . 4_555
C2 H16 3.43(2) no . 4_554
C2 H23 2.97(3) no . 4_554
C3 H13 3.45(2) no . 4_554
C3 H17 3.506(19) no . 4_454
C3 H19 3.372(19) no . 4_454
C3 H20 3.07(2) no . 1_455
C3 H23 2.75(3) no . 4_554
C4 H13 3.00(2) no . 4_554
C4 H20 3.45(2) no . 1_455
C4 H22 3.232(19) no . 3_665
C4 H23 3.22(3) no . 4_554
C5 H2 3.545(18) no . 3_665
C5 H11 3.30(2) no . 2_655
C5 H21 3.294(18) no . 3_665
C5 H22 3.357(18) no . 3_665
C6 H11 3.34(2) no . 2_655
C6 H14 3.071(19) no . 2_655
C8 H13 3.588(19) no . 2_655
C8 H14 3.28(2) no . 2_655
C10 H21 3.41(2) no . 4_555
C11 H7 3.466(19) no . 4_554
C11 H15 3.498(19) no . 2_645
C11 H16 3.386(18) no . 4_554
C11 H23 3.47(2) no . 4_554
C12 H2 3.398(16) no . 4_555
C12 H3 3.60(2) no . 4_555
C12 H8 2.88(2) no . 2_645
C12 H15 3.375(18) no . 4_554
C12 H16 3.09(2) no . 4_554
C13 H11 3.02(2) no . 2_655
C13 H12 3.22(2) no . 4_555
C13 H14 2.890(19) no . 2_655
C13 H14 3.111(18) no . 4_555
C13 H15 3.552(17) no . 3_666
C13 H16 2.947(18) no . 3_666
C13 H19 3.41(2) no . 1_455
C14 H1 3.019(16) no . 4_655
C14 H4 3.51(2) no . 1_655
C14 H12 3.200(19) no . 4_655
C14 H15 3.414(18) no . 1_655
C15 H1 3.541(18) no . 1_655
C15 H3 3.314(19) no . 3_665
C15 H4 3.476(19) no . 1_655
C15 H5 3.302(17) no . 3_665
C15 H9 3.135(18) no . 4_554
H1 O1 3.590(19) no . 4_554
H1 C14 3.019(16) no . 4_454
H1 C15 3.541(18) no . 1_455
H1 H13 3.35(3) no . 4_554
H1 H17 2.59(3) no . 4_454
H1 H19 2.53(3) no . 4_454
H1 H20 2.60(3) no . 1_455
H1 H23 2.92(3) no . 4_554
H2 O1 2.833(18) no . 4_554
H2 C5 3.545(18) no . 3_665
H2 C12 3.398(16) no . 4_554
H2 H2 3.43(3) no . 3_665
H2 H5 2.78(3) no . 3_665
H2 H6 3.23(3) no . 3_665
H2 H8 3.40(3) no . 3_665
H2 H13 2.59(3) no . 4_554
H2 H14 3.42(3) no . 4_554
H2 H22 3.51(3) no . 3_665
H2 H23 2.78(3) no . 4_554
H3 Cl1 3.466(18) no . 4_454
H3 C12 3.60(2) no . 4_554
H3 C15 3.314(19) no . 3_665
H3 H8 3.23(3) no . 3_665
H3 H13 2.65(3) no . 4_554
H3 H20 3.13(3) no . 1_455
H3 H21 3.28(3) no . 3_665
H3 H22 3.49(3) no . 1_455
H3 H22 2.48(3) no . 3_665
H3 H23 3.58(3) no . 4_554
H4 Cl1 3.434(19) no . 2_655
H4 C14 3.51(2) no . 1_455
H4 C15 3.476(19) no . 1_455
H4 H9 3.56(3) no . 2_655
H4 H11 3.17(3) no . 2_655
H4 H18 3.06(3) no . 1_455
H4 H19 3.17(3) no . 1_455
H4 H20 3.17(3) no . 1_455
H4 H21 3.26(3) no . 3_665
H4 H22 2.96(3) no . 1_455
H4 H22 3.19(3) no . 3_665
H5 O1 3.37(2) no . 2_655
H5 C15 3.302(17) no . 3_665
H5 H2 2.78(3) no . 3_665
H5 H6 2.91(3) no . 3_665
H5 H9 3.24(3) no . 2_655
H5 H11 2.85(3) no . 2_655
H5 H14 3.35(3) no . 2_655
H5 H21 2.61(3) no . 3_665
H5 H22 3.06(3) no . 3_665
H6 O1 3.421(17) no . 4_554
H6 H2 3.23(3) no . 3_665
H6 H5 2.91(3) no . 3_665
H6 H23 3.50(3) no . 4_554
H7 C11 3.466(19) no . 4_555
H7 H10 2.72(3) no . 4_555
H7 H11 3.38(3) no . 4_555
H7 H14 3.38(3) no . 2_655
H7 H15 3.34(3) no . 3_666
H8 C12 2.88(2) no . 2_655
H8 H2 3.40(3) no . 3_665
H8 H3 3.23(3) no . 3_665
H8 H12 2.82(3) no . 2_655
H8 H13 2.66(3) no . 2_655
H8 H14 2.56(3) no . 2_655
H9 C15 3.135(18) no . 4_555
H9 H4 3.56(3) no . 2_645
H9 H5 3.24(3) no . 2_645
H9 H10 3.13(3) no . 4_555
H9 H20 2.92(3) no . 4_555
H9 H21 2.48(3) no . 4_555
H10 O1 2.723(18) no . 4_554
H10 H7 2.72(3) no . 4_554
H10 H9 3.13(3) no . 4_554
H10 H16 2.97(3) no . 4_554
H10 H23 2.73(3) no . 4_554
H11 C5 3.30(2) no . 2_645
H11 C6 3.34(2) no . 2_645
H11 C13 3.02(2) no . 2_645
H11 H4 3.17(3) no . 2_645
H11 H5 2.85(3) no . 2_645
H11 H7 3.38(3) no . 4_554
H11 H15 2.63(3) no . 2_645
H11 H16 3.57(3) no . 2_645
H11 H16 2.97(3) no . 4_554
H12 Cl1 3.12(3) no . 1_455
H12 C13 3.22(2) no . 4_554
H12 C14 3.200(19) no . 4_454
H12 H8 2.82(3) no . 2_645
H12 H15 2.87(3) no . 4_554
H12 H16 3.04(3) no . 4_554
H12 H17 2.74(3) no . 4_454
H12 H18 3.19(3) no . 4_454
H12 H19 3.05(3) no . 4_454
H12 H23 3.57(3) no . 4_554
H13 Cl1 3.06(2) no . 1_455
H13 C3 3.45(2) no . 4_555
H13 C4 3.00(2) no . 4_555
H13 C8 3.588(19) no . 2_645
H13 H1 3.35(3) no . 4_555
H13 H2 2.59(3) no . 4_555
H13 H3 2.65(3) no . 4_555
H13 H8 2.66(3) no . 2_645
H13 H19 3.53(3) no . 1_455
H14 C6 3.071(19) no . 2_645
H14 C8 3.28(2) no . 2_645
H14 C13 2.890(19) no . 2_645
H14 C13 3.111(18) no . 4_554
H14 H2 3.42(3) no . 4_555
H14 H5 3.35(3) no . 2_645
H14 H7 3.38(3) no . 2_645
H14 H8 2.56(3) no . 2_645
H14 H15 3.18(3) no . 2_645
H14 H15 3.03(3) no . 4_554
H14 H16 2.98(3) no . 2_645
H14 H16 2.53(3) no . 4_554
H15 C11 3.498(19) no . 2_655
H15 C12 3.375(18) no . 4_555
H15 C13 3.552(17) no . 3_666
H15 C14 3.414(18) no . 1_455
H15 H7 3.34(3) no . 3_666
H15 H11 2.63(3) no . 2_655
H15 H12 2.87(3) no . 4_555
H15 H14 3.18(3) no . 2_655
H15 H14 3.03(3) no . 4_555
H15 H16 2.85(3) no . 3_666
H15 H18 2.91(3) no . 1_455
H15 H19 3.07(3) no . 1_455
H16 C2 3.43(2) no . 4_555
H16 C11 3.386(18) no . 4_555
H16 C12 3.09(2) no . 4_555
H16 C13 2.947(18) no . 3_666
H16 H10 2.97(3) no . 4_555
H16 H11 3.57(3) no . 2_655
H16 H11 2.97(3) no . 4_555
H16 H12 3.04(3) no . 4_555
H16 H14 2.98(3) no . 2_655
H16 H14 2.53(3) no . 4_555
H16 H15 2.85(3) no . 3_666
H16 H16 2.62(3) no . 3_666
H17 Cl1 3.08(3) no . 4_555
H17 C3 3.506(19) no . 4_655
H17 H1 2.59(3) no . 4_655
H17 H12 2.74(3) no . 4_655
H17 H20 3.05(3) no . 4_555
H18 Cl1 3.48(3) no . 2_755
H18 H4 3.06(3) no . 1_655
H18 H12 3.19(3) no . 4_655
H18 H15 2.91(3) no . 1_655
H19 C3 3.372(19) no . 4_655
H19 C13 3.41(2) no . 1_655
H19 H1 2.53(3) no . 4_655
H19 H4 3.17(3) no . 1_655
H19 H12 3.05(3) no . 4_655
H19 H13 3.53(3) no . 1_655
H19 H15 3.07(3) no . 1_655
H19 H23 3.44(3) no . 1_655
H20 C3 3.07(2) no . 1_655
H20 C4 3.45(2) no . 1_655
H20 H1 2.60(3) no . 1_655
H20 H3 3.13(3) no . 1_655
H20 H4 3.17(3) no . 1_655
H20 H9 2.92(3) no . 4_554
H20 H17 3.05(3) no . 4_554
H21 O1 3.337(19) no . 4_554
H21 C5 3.294(18) no . 3_665
H21 C10 3.41(2) no . 4_554
H21 H3 3.28(3) no . 3_665
H21 H4 3.26(3) no . 3_665
H21 H5 2.61(3) no . 3_665
H21 H9 2.48(3) no . 4_554
H22 C4 3.232(19) no . 3_665
H22 C5 3.357(18) no . 3_665
H22 H2 3.51(3) no . 3_665
H22 H3 3.49(3) no . 1_655
H22 H3 2.48(3) no . 3_665
H22 H4 2.96(3) no . 1_655
H22 H4 3.19(3) no . 3_665
H22 H5 3.06(3) no . 3_665
H23 C2 2.97(3) no . 4_555
H23 C3 2.75(3) no . 4_555
H23 C4 3.22(3) no . 4_555
H23 C11 3.47(2) no . 4_555
H23 H1 2.92(3) no . 4_555
H23 H2 2.78(3) no . 4_555
H23 H3 3.58(3) no . 4_555
H23 H6 3.50(3) no . 4_555
H23 H10 2.73(3) no . 4_555
H23 H12 3.57(3) no . 4_555
H23 H19 3.44(3) no . 1_455

loop_
_geom_torsion_atom_site_label_1
_geom_torsion_atom_site_label_2
_geom_torsion_atom_site_label_3
_geom_torsion_atom_site_label_4
_geom_torsion
_geom_torsion_publ_flag
_geom_torsion_site_symmetry_1
_geom_torsion_site_symmetry_2
_geom_torsion_site_symmetry_3
_geom_torsion_site_symmetry_4
O1 C1 C2 C3 130.91(14) no . . . .
O1 C1 C2 C12 -46.65(15) no . . . .
O1 C1 C7 C6 -68.59(13) no . . . .
O1 C1 C7 C8 58.83(15) no . . . .
O1 C1 C11 C10 -61.85(14) no . . . .
C2 C1 C7 C6 53.63(15) no . . . .
C2 C1 C7 C8 -178.95(11) no . . . .
C7 C1 C2 C3 8.0(2) no . . . .
C7 C1 C2 C12 -169.56(11) no . . . .
C2 C1 C11 C10 -178.53(11) no . . . .
C11 C1 C2 C3 -115.32(15) no . . . .
C11 C1 C2 C12 67.12(15) no . . . .
C7 C1 C11 C10 55.32(14) no . . . .
C11 C1 C7 C6 178.07(10) no . . . .
C11 C1 C7 C8 -54.51(14) no . . . .
C1 C2 C3 C4 -1.5(3) no . . . .
C12 C2 C3 C4 175.93(13) no . . . .
C2 C3 C4 C5 -56.4(3) no . . . .
C3 C4 C5 C6 46.52(17) no . . . .
C4 C5 C6 C7 32.02(17) no . . . .
C4 C5 C6 C13 -145.08(13) no . . . .
C5 C6 C7 C1 -95.49(14) no . . . .
C5 C6 C7 C8 139.26(12) no . . . .
C13 C6 C7 C1 81.56(16) no . . . .
C13 C6 C7 C8 -43.7(2) no . . . .
C1 C7 C8 C9 57.96(16) no . . . .
C6 C7 C8 C9 -177.78(11) no . . . .
C7 C8 C9 C10 -56.44(15) no . . . .
C7 C8 C9 C14 -175.19(11) no . . . .
C7 C8 C9 C15 65.65(16) no . . . .
C8 C9 C10 Cl1 -178.74(9) no . . . .
C8 C9 C10 C11 57.76(15) no . . . .
C14 C9 C10 Cl1 -61.81(16) no . . . .
C14 C9 C10 C11 174.69(12) no . . . .
C15 C9 C10 Cl1 60.07(14) no . . . .
C15 C9 C10 C11 -63.43(16) no . . . .
Cl1 C10 C11 C1 174.12(9) no . . . .
C9 C10 C11 C1 -60.39(16) no . . . .
